data_4518031
loop_
_publ_author_name
'Talukder, Md Muktadir'
'Cue, John Michael O.'
'Miller, Justin T.'
'Gamage, Prabhath L.'
'Aslam, Amina'
'McCandless, Gregory T.'
'Biewer, Michael C.'
'Stefan, Mihaela C.'

_publ_section_title
;
 Ligand Steric Effects of \a-Diimine Nickel(II) and Palladium(II)
 Complexes in the Suzuki-Miyaura Cross-Coupling Reaction.
;
_journal_issue 37
_journal_name_full 'ACS omega'
_journal_page_first 24018
_journal_page_last 24032
_journal_paper_doi 10.1021/acsomega.0c03415
_journal_volume 5
_journal_year 2020
_chemical_formula_moiety 'C32 H32 Cl2 N2 Pd, C2 H6 O S'
_chemical_formula_sum 'C34 H38 Cl2 N2 O Pd S'
_chemical_formula_weight 700.02
_space_group_crystal_system monoclinic
_space_group_IT_number 14
_space_group_name_Hall '-P 2yn'
_space_group_name_H-M_alt 'P 1 21/n 1'
_symmetry_space_group_name_Hall '-P 2yn'
_atom_sites_solution_hydrogens geom
_audit_creation_method SHELXL-2018/3
_audit_update_record
;
2019-08-23 # Formatted by publCIF

;
_cell_angle_alpha 90
_cell_angle_beta 119.840(10)
_cell_angle_gamma 90
_cell_formula_units_Z 8
_cell_length_a 19.383(4)
_cell_length_b 20.236(4)
_cell_length_c 19.392(4)
_cell_measurement_reflns_used 9657
_cell_measurement_temperature 100(2)
_cell_measurement_theta_max 26.85
_cell_measurement_theta_min 2.33
_cell_volume 6598(2)
_computing_cell_refinement 'Bruker SAINT'
_computing_data_collection 'Bruker APEX3'
_computing_data_reduction 'Bruker SAINT'
_computing_molecular_graphics 'ORTEP-3 for Windows (Farrugia, 2012)'
_computing_publication_material 'publCIF (Westrip, 2010)'
_computing_structure_refinement 'SHELXL-2018/3 (Sheldrick, 2018)'
_computing_structure_solution 'SHELXTL Intrinsic Phasing (Sheldrick, 2014)'
_diffrn_ambient_temperature 100(2)
_diffrn_measured_fraction_theta_full 0.999
_diffrn_measured_fraction_theta_max 0.997
_diffrn_measurement_device_type
;
Bruker Kappa D8 Quest CPAD diffractometer (with an Oxford Cryosystems cryostream
cooler)
;
_diffrn_measurement_method '\f and \w scans'
_diffrn_radiation_monochromator 'HELIOS optics'
_diffrn_radiation_type MoK\a
_diffrn_radiation_wavelength 0.71073
_diffrn_reflns_av_R_equivalents 0.0691
_diffrn_reflns_av_unetI/netI 0.0458
_diffrn_reflns_Laue_measured_fraction_full 0.999
_diffrn_reflns_Laue_measured_fraction_max 0.997
_diffrn_reflns_limit_h_max 25
_diffrn_reflns_limit_h_min -25
_diffrn_reflns_limit_k_max 26
_diffrn_reflns_limit_k_min -26
_diffrn_reflns_limit_l_max 25
_diffrn_reflns_limit_l_min -25
_diffrn_reflns_number 110929
_diffrn_reflns_point_group_measured_fraction_full 0.999
_diffrn_reflns_point_group_measured_fraction_max 0.997
_diffrn_reflns_theta_full 25.242
_diffrn_reflns_theta_max 27.511
_diffrn_reflns_theta_min 2.100
_diffrn_source 'I\mS microfocus tube'
_exptl_absorpt_coefficient_mu 0.817
_exptl_absorpt_correction_T_max 0.7456
_exptl_absorpt_correction_T_min 0.6811
_exptl_absorpt_correction_type multi-scan
_exptl_absorpt_process_details
;
SADABS (Krause, Herbst-Irmer, Sheldrick, & Stalke;  J. Appl. Cryst. 2015, 48,
3-10)
;
_exptl_crystal_colour orange
_exptl_crystal_density_diffrn 1.409
_exptl_crystal_description fragment
_exptl_crystal_F_000 2880
_exptl_crystal_size_max 0.200
_exptl_crystal_size_mid 0.150
_exptl_crystal_size_min 0.070
_refine_diff_density_max 1.531
_refine_diff_density_min -1.023
_refine_diff_density_rms 0.103
_refine_ls_extinction_method none
_refine_ls_goodness_of_fit_ref 1.065
_refine_ls_hydrogen_treatment constr
_refine_ls_matrix_type full
_refine_ls_number_parameters 756
_refine_ls_number_reflns 15135
_refine_ls_number_restraints 0
_refine_ls_restrained_S_all 1.065
_refine_ls_R_factor_all 0.0549
_refine_ls_R_factor_gt 0.0397
_refine_ls_shift/su_max 0.001
_refine_ls_shift/su_mean 0.000
_refine_ls_structure_factor_coef Fsqd
_refine_ls_weighting_details 'w=1/[\s^2^(Fo^2^)+(0.0339P)^2^+10.5975P] where P=(Fo^2^+2Fc^2^)/3'
_refine_ls_weighting_scheme calc
_refine_ls_wR_factor_gt 0.0849
_refine_ls_wR_factor_ref 0.0952
_reflns_Friedel_coverage 0.000
_reflns_number_gt 13225
_reflns_number_total 15135
_reflns_threshold_expression 'I > 2\s(I)'
_cod_data_source_file ao0c03415_si_002.cif
_cod_data_source_block scd2165_MMT_2M465_twin
_cod_depositor_comments 'Adding full bibliography for 4518031--4518034.cif.'
_cod_original_cell_volume 6598(3)
_cod_original_sg_symbol_H-M 'P 21/n'
_cod_database_code 4518031
_publcif_datablock.id {8deeaae5-d771-44d7-aacd-552175af7f63}

_shelx_shelxl_version_number 2018/3
_shelx_space_group_comment
;
The symmetry employed for this shelxl refinement is uniquely defined
by the following loop, which should always be used as a source of
symmetry information in preference to the above space-group names.
They are only intended as comments.
;
_shelx_estimated_absorpt_t_min 0.854
_shelx_estimated_absorpt_t_max 0.945
_publcif_info_exptl_table_max_cols 4
_publcif_info_exptl_table_use_headnotes n
_publcif_funding_html
;
;

loop_
_space_group_symop_operation_xyz
'x, y, z'
'-x+1/2, y+1/2, -z+1/2'
'-x, -y, -z'
'x-1/2, -y-1/2, z-1/2'

loop_
_atom_site_label
_atom_site_type_symbol
_atom_site_fract_x
_atom_site_fract_y
_atom_site_fract_z
_atom_site_U_iso_or_equiv
_atom_site_adp_type
_atom_site_occupancy
_atom_site_site_symmetry_order
_atom_site_calc_flag
_atom_site_refinement_flags_posn
_atom_site_refinement_flags_adp
_atom_site_refinement_flags_occupancy
_atom_site_disorder_assembly
_atom_site_disorder_group
Pd1 Pd 0.40935(2) 0.22272(2) 0.16752(2) 0.01810(7) Uani 1 1 d . . . . .
Cl1 Cl 0.49504(6) 0.14109(5) 0.17837(7) 0.0273(2) Uani 1 1 d . . . . .
Cl2 Cl 0.49674(6) 0.30209(5) 0.17551(6) 0.0258(2) Uani 1 1 d . . . . .
N1 N 0.32326(19) 0.15647(16) 0.15556(19) 0.0161(7) Uani 1 1 d . . . . .
N2 N 0.3217(2) 0.28889(16) 0.15004(19) 0.0167(7) Uani 1 1 d . . . . .
C1 C 0.2553(2) 0.1856(2) 0.1273(2) 0.0192(8) Uani 1 1 d . . . . .
C2 C 0.2541(2) 0.2592(2) 0.1247(2) 0.0174(8) Uani 1 1 d . . . . .
C3 C 0.1727(2) 0.2809(2) 0.0992(2) 0.0185(8) Uani 1 1 d . . . . .
C4 C 0.1354(3) 0.3413(2) 0.0882(3) 0.0246(9) Uani 1 1 d . . . . .
H4 H 0.163794 0.381410 0.095844 0.029 Uiso 1 1 calc R U . . .
C5 C 0.0533(3) 0.3419(2) 0.0651(3) 0.0279(10) Uani 1 1 d . . . . .
H5 H 0.027145 0.383258 0.057376 0.034 Uiso 1 1 calc R U . . .
C6 C 0.0105(3) 0.2849(2) 0.0537(3) 0.0269(10) Uani 1 1 d . . . . .
H6 H -0.044203 0.287587 0.038386 0.032 Uiso 1 1 calc R U . . .
C7 C 0.0110(3) 0.1601(2) 0.0551(3) 0.0302(10) Uani 1 1 d . . . . .
H7 H -0.043770 0.157608 0.039521 0.036 Uiso 1 1 calc R U . . .
C8 C 0.0545(3) 0.1025(2) 0.0684(3) 0.0304(10) Uani 1 1 d . . . . .
H8 H 0.028616 0.061156 0.061740 0.036 Uiso 1 1 calc R U . . .
C9 C 0.1364(3) 0.1033(2) 0.0915(3) 0.0268(10) Uani 1 1 d . . . . .
H9 H 0.165053 0.063221 0.099968 0.032 Uiso 1 1 calc R U . . .
C10 C 0.1736(2) 0.1637(2) 0.1015(2) 0.0212(9) Uani 1 1 d . . . . .
C11 C 0.1284(2) 0.2225(2) 0.0867(2) 0.0184(8) Uani 1 1 d . . . . .
C12 C 0.0469(3) 0.2220(2) 0.0645(3) 0.0224(9) Uani 1 1 d . . . . .
C13 C 0.3265(2) 0.08597(19) 0.1587(3) 0.0206(8) Uani 1 1 d . . . . .
C14 C 0.3509(2) 0.04938(19) 0.2288(3) 0.0199(8) Uani 1 1 d . . . . .
C15 C 0.3500(3) -0.0196(2) 0.2202(3) 0.0261(9) Uani 1 1 d . . . . .
H15 H 0.366791 -0.046353 0.266071 0.031 Uiso 1 1 calc R U . . .
C16 C 0.3259(3) -0.0502(2) 0.1486(3) 0.0329(11) Uani 1 1 d . . . . .
H16 H 0.326499 -0.097026 0.146059 0.040 Uiso 1 1 calc R U . . .
C17 C 0.3008(3) -0.0136(2) 0.0805(3) 0.0340(12) Uani 1 1 d . . . . .
H17 H 0.282894 -0.034758 0.030656 0.041 Uiso 1 1 calc R U . . .
C18 C 0.3023(3) 0.0550(2) 0.0860(3) 0.0263(10) Uani 1 1 d . . . . .
H18 H 0.286535 0.080973 0.039688 0.032 Uiso 1 1 calc R U . . .
C19 C 0.3213(2) 0.35984(19) 0.1439(2) 0.0191(8) Uani 1 1 d . . . . .
C20 C 0.3406(3) 0.4016(2) 0.2088(3) 0.0247(9) Uani 1 1 d . . . . .
C21 C 0.3327(3) 0.4689(2) 0.1914(3) 0.0336(11) Uani 1 1 d . . . . .
H21 H 0.345992 0.499335 0.233419 0.040 Uiso 1 1 calc R U . . .
C22 C 0.3064(3) 0.4934(2) 0.1157(4) 0.0395(12) Uani 1 1 d . . . . .
H22 H 0.300621 0.539761 0.106605 0.047 Uiso 1 1 calc R U . . .
C23 C 0.2888(3) 0.4511(2) 0.0537(3) 0.0356(11) Uani 1 1 d . . . . .
H23 H 0.270934 0.467629 0.001677 0.043 Uiso 1 1 calc R U . . .
C24 C 0.2976(3) 0.3837(2) 0.0688(3) 0.0285(10) Uani 1 1 d . . . . .
H24 H 0.287157 0.353682 0.027037 0.034 Uiso 1 1 calc R U . . .
C25 C 0.3745(3) 0.0806(2) 0.3099(2) 0.0223(9) Uani 1 1 d . . . . .
C26 C 0.3981(3) 0.0280(2) 0.3745(3) 0.0355(11) Uani 1 1 d . . . . .
H26A H 0.352820 -0.001414 0.360423 0.053 Uiso 1 1 calc R U . . .
H26B H 0.413550 0.049511 0.425468 0.053 Uiso 1 1 calc R U . . .
H26C H 0.442960 0.002269 0.379022 0.053 Uiso 1 1 calc R U . . .
C27 C 0.4448(3) 0.1281(2) 0.3375(3) 0.0282(10) Uani 1 1 d . . . . .
H27A H 0.430406 0.163967 0.298803 0.042 Uiso 1 1 calc R U . . .
H27B H 0.490764 0.104122 0.341937 0.042 Uiso 1 1 calc R U . . .
H27C H 0.458207 0.146524 0.389430 0.042 Uiso 1 1 calc R U . . .
C28 C 0.3026(3) 0.1183(2) 0.3050(3) 0.0319(11) Uani 1 1 d . . . . .
H28A H 0.255835 0.089405 0.281867 0.048 Uiso 1 1 calc R U . . .
H28B H 0.291574 0.157586 0.271567 0.048 Uiso 1 1 calc R U . . .
H28C H 0.314935 0.131750 0.358508 0.048 Uiso 1 1 calc R U . . .
C29 C 0.3677(3) 0.3777(2) 0.2937(3) 0.0265(10) Uani 1 1 d . . . . .
C30 C 0.4476(3) 0.3423(3) 0.3280(3) 0.0438(14) Uani 1 1 d . . . . .
H30A H 0.463449 0.326176 0.381539 0.066 Uiso 1 1 calc R U . . .
H30B H 0.487897 0.373019 0.330676 0.066 Uiso 1 1 calc R U . . .
H30C H 0.442694 0.304799 0.293827 0.066 Uiso 1 1 calc R U . . .
C31 C 0.3773(3) 0.4348(2) 0.3490(3) 0.0387(12) Uani 1 1 d . . . . .
H31A H 0.327026 0.459176 0.327372 0.058 Uiso 1 1 calc R U . . .
H31B H 0.419214 0.464583 0.353462 0.058 Uiso 1 1 calc R U . . .
H31C H 0.391715 0.417499 0.401657 0.058 Uiso 1 1 calc R U . . .
C32 C 0.3047(4) 0.3309(3) 0.2949(3) 0.0436(14) Uani 1 1 d . . . . .
H32A H 0.316886 0.324394 0.349893 0.065 Uiso 1 1 calc R U . . .
H32B H 0.305867 0.288226 0.271647 0.065 Uiso 1 1 calc R U . . .
H32C H 0.251789 0.350663 0.263911 0.065 Uiso 1 1 calc R U . . .
Pd2 Pd 0.81809(2) 0.26307(2) 0.07672(2) 0.01633(7) Uani 1 1 d . . . . .
Cl3 Cl 0.80675(6) 0.35119(5) -0.00143(6) 0.0245(2) Uani 1 1 d . . . . .
Cl4 Cl 0.79822(6) 0.18998(5) -0.02032(6) 0.0242(2) Uani 1 1 d . . . . .
N3 N 0.83780(19) 0.32186(16) 0.1696(2) 0.0170(7) Uani 1 1 d . . . . .
N4 N 0.83429(19) 0.19060(15) 0.1579(2) 0.0173(7) Uani 1 1 d . . . . .
C33 C 0.8620(2) 0.28850(19) 0.2340(2) 0.0171(8) Uani 1 1 d . . . . .
C34 C 0.8612(2) 0.21521(19) 0.2275(2) 0.0180(8) Uani 1 1 d . . . . .
C35 C 0.8862(2) 0.1880(2) 0.3055(3) 0.0213(9) Uani 1 1 d . . . . .
C36 C 0.8972(3) 0.1249(2) 0.3369(3) 0.0266(10) Uani 1 1 d . . . . .
H36 H 0.890743 0.087008 0.305336 0.032 Uiso 1 1 calc R U . . .
C37 C 0.9184(3) 0.1189(2) 0.4177(3) 0.0312(11) Uani 1 1 d . . . . .
H37 H 0.925954 0.075938 0.440059 0.037 Uiso 1 1 calc R U . . .
C38 C 0.9284(3) 0.1716(3) 0.4646(3) 0.0320(11) Uani 1 1 d . . . . .
H38 H 0.941999 0.164846 0.518411 0.038 Uiso 1 1 calc R U . . .
C39 C 0.9274(3) 0.2971(3) 0.4759(3) 0.0295(10) Uani 1 1 d . . . . .
H39 H 0.941744 0.295886 0.530380 0.035 Uiso 1 1 calc R U . . .
C40 C 0.9155(3) 0.3567(3) 0.4386(3) 0.0323(11) Uani 1 1 d . . . . .
H40 H 0.921643 0.395804 0.468220 0.039 Uiso 1 1 calc R U . . .
C41 C 0.8943(3) 0.3626(2) 0.3575(2) 0.0254(9) Uani 1 1 d . . . . .
H41 H 0.886688 0.404550 0.332687 0.030 Uiso 1 1 calc R U . . .
C42 C 0.8853(2) 0.3044(2) 0.3162(2) 0.0212(9) Uani 1 1 d . . . . .
C43 C 0.8975(2) 0.2429(2) 0.3547(2) 0.0192(8) Uani 1 1 d . . . . .
C44 C 0.9189(3) 0.2365(2) 0.4346(3) 0.0247(9) Uani 1 1 d . . . . .
C45 C 0.8393(2) 0.39266(19) 0.1740(2) 0.0192(8) Uani 1 1 d . . . . .
C46 C 0.7720(2) 0.4306(2) 0.1551(2) 0.0210(9) Uani 1 1 d . . . . .
C47 C 0.7858(3) 0.4993(2) 0.1656(3) 0.0253(9) Uani 1 1 d . . . . .
H47 H 0.741924 0.527492 0.153367 0.030 Uiso 1 1 calc R U . . .
C48 C 0.8596(3) 0.5278(2) 0.1928(3) 0.0286(10) Uani 1 1 d . . . . .
H48 H 0.865577 0.574375 0.199282 0.034 Uiso 1 1 calc R U . . .
C49 C 0.9247(3) 0.4886(2) 0.2105(3) 0.0290(10) Uani 1 1 d . . . . .
H49 H 0.975715 0.507749 0.229133 0.035 Uiso 1 1 calc R U . . .
C50 C 0.9145(3) 0.4210(2) 0.2005(3) 0.0241(9) Uani 1 1 d . . . . .
H50 H 0.958559 0.393487 0.211712 0.029 Uiso 1 1 calc R U . . .
C51 C 0.8356(3) 0.1196(2) 0.1496(3) 0.0222(9) Uani 1 1 d . . . . .
C52 C 0.7701(3) 0.0789(2) 0.1301(3) 0.0252(9) Uani 1 1 d . . . . .
C53 C 0.7850(3) 0.0108(2) 0.1303(3) 0.0336(11) Uani 1 1 d . . . . .
H53 H 0.742949 -0.019411 0.118129 0.040 Uiso 1 1 calc R U . . .
C54 C 0.8588(3) -0.0139(2) 0.1476(3) 0.0395(12) Uani 1 1 d . . . . .
H54 H 0.866030 -0.060309 0.146799 0.047 Uiso 1 1 calc R U . . .
C55 C 0.9219(3) 0.0282(2) 0.1661(3) 0.0375(11) Uani 1 1 d . . . . .
H55 H 0.972430 0.011300 0.178083 0.045 Uiso 1 1 calc R U . . .
C56 C 0.9098(3) 0.0956(2) 0.1668(3) 0.0276(10) Uani 1 1 d . . . . .
H56 H 0.952142 0.125440 0.178907 0.033 Uiso 1 1 calc R U . . .
C57 C 0.6863(3) 0.4057(2) 0.1256(3) 0.0260(9) Uani 1 1 d . . . . .
C58 C 0.6547(4) 0.4340(3) 0.1765(4) 0.0490(15) Uani 1 1 d . . . . .
H58A H 0.657120 0.482387 0.175904 0.074 Uiso 1 1 calc R U . . .
H58B H 0.686982 0.418083 0.231219 0.074 Uiso 1 1 calc R U . . .
H58C H 0.599362 0.420031 0.155465 0.074 Uiso 1 1 calc R U . . .
C59 C 0.6346(3) 0.4324(3) 0.0393(3) 0.0428(13) Uani 1 1 d . . . . .
H59A H 0.578513 0.421988 0.020097 0.064 Uiso 1 1 calc R U . . .
H59B H 0.651460 0.411592 0.004482 0.064 Uiso 1 1 calc R U . . .
H59C H 0.641145 0.480384 0.039066 0.064 Uiso 1 1 calc R U . . .
C60 C 0.6733(3) 0.3315(2) 0.1203(3) 0.0373(12) Uani 1 1 d . . . . .
H60A H 0.616577 0.322128 0.098189 0.056 Uiso 1 1 calc R U . . .
H60B H 0.703408 0.312090 0.173518 0.056 Uiso 1 1 calc R U . . .
H60C H 0.691605 0.312327 0.085758 0.056 Uiso 1 1 calc R U . . .
C61 C 0.6866(3) 0.1037(2) 0.1105(3) 0.0253(9) Uani 1 1 d . . . . .
C62 C 0.6904(3) 0.1409(2) 0.1815(3) 0.0327(11) Uani 1 1 d . . . . .
H62A H 0.718666 0.113784 0.229535 0.049 Uiso 1 1 calc R U . . .
H62B H 0.636331 0.149715 0.171012 0.049 Uiso 1 1 calc R U . . .
H62C H 0.718714 0.182751 0.189174 0.049 Uiso 1 1 calc R U . . .
C63 C 0.6522(3) 0.1498(2) 0.0387(3) 0.0285(10) Uani 1 1 d . . . . .
H63A H 0.687148 0.188281 0.050659 0.043 Uiso 1 1 calc R U . . .
H63B H 0.599219 0.164573 0.026596 0.043 Uiso 1 1 calc R U . . .
H63C H 0.648360 0.126266 -0.007252 0.043 Uiso 1 1 calc R U . . .
C64 C 0.6273(3) 0.0466(2) 0.0902(3) 0.0400(13) Uani 1 1 d . . . . .
H64A H 0.623275 0.021627 0.045027 0.060 Uiso 1 1 calc R U . . .
H64B H 0.574932 0.064386 0.076327 0.060 Uiso 1 1 calc R U . . .
H64C H 0.645862 0.017257 0.136299 0.060 Uiso 1 1 calc R U . . .
O1 O 0.7606(2) 0.78377(18) 0.01969(19) 0.0387(9) Uani 1 1 d . . . . .
S1 S 0.82993(7) 0.78884(6) 0.10290(7) 0.0266(2) Uani 1 1 d . . . . .
C65 C 0.8942(3) 0.7222(2) 0.1147(3) 0.0354(12) Uani 1 1 d . . . . .
H65A H 0.864675 0.680571 0.102650 0.053 Uiso 1 1 calc R U . . .
H65B H 0.938429 0.721292 0.169594 0.053 Uiso 1 1 calc R U . . .
H65C H 0.915164 0.727991 0.078306 0.053 Uiso 1 1 calc R U . . .
C66 C 0.7965(3) 0.7575(3) 0.1668(3) 0.0445(14) Uani 1 1 d . . . . .
H66A H 0.756820 0.787624 0.166647 0.067 Uiso 1 1 calc R U . . .
H66B H 0.841642 0.753664 0.220928 0.067 Uiso 1 1 calc R U . . .
H66C H 0.772441 0.713837 0.147995 0.067 Uiso 1 1 calc R U . . .
O2 O 0.49504(17) 0.7526(2) 0.2548(2) 0.0387(8) Uani 1 1 d . . . . .
S2 S 0.41197(7) 0.76386(6) 0.18738(8) 0.0339(3) Uani 1 1 d . . . . .
C67 C 0.3474(3) 0.7189(3) 0.2087(3) 0.0479(15) Uani 1 1 d . . . . .
H67A H 0.365896 0.673069 0.221216 0.072 Uiso 1 1 calc R U . . .
H67B H 0.293674 0.719697 0.162450 0.072 Uiso 1 1 calc R U . . .
H67C H 0.346651 0.738793 0.254400 0.072 Uiso 1 1 calc R U . . .
C68 C 0.4021(3) 0.7142(3) 0.1089(3) 0.0539(17) Uani 1 1 d . . . . .
H68A H 0.433440 0.733219 0.086680 0.081 Uiso 1 1 calc R U . . .
H68B H 0.346047 0.712159 0.067434 0.081 Uiso 1 1 calc R U . . .
H68C H 0.421474 0.669592 0.128627 0.081 Uiso 1 1 calc R U . . .

loop_
_atom_site_aniso_label
_atom_site_aniso_U_11
_atom_site_aniso_U_22
_atom_site_aniso_U_33
_atom_site_aniso_U_23
_atom_site_aniso_U_13
_atom_site_aniso_U_12
Pd1 0.01617(15) 0.02185(15) 0.01773(16) 0.00447(12) 0.00953(11) 0.00430(12)
Cl1 0.0240(5) 0.0310(6) 0.0325(6) 0.0112(4) 0.0184(5) 0.0134(4)
Cl2 0.0205(5) 0.0320(6) 0.0263(5) 0.0059(4) 0.0129(4) -0.0030(4)
N1 0.0158(16) 0.0194(17) 0.0136(16) 0.0029(13) 0.0078(13) 0.0047(13)
N2 0.0202(17) 0.0161(16) 0.0135(16) 0.0049(12) 0.0083(14) 0.0025(13)
C1 0.025(2) 0.021(2) 0.0139(19) 0.0019(15) 0.0113(17) 0.0036(16)
C2 0.018(2) 0.019(2) 0.017(2) 0.0021(15) 0.0102(16) 0.0039(15)
C3 0.017(2) 0.022(2) 0.018(2) 0.0016(15) 0.0101(17) 0.0052(16)
C4 0.025(2) 0.023(2) 0.025(2) 0.0020(17) 0.0116(19) 0.0037(17)
C5 0.024(2) 0.031(2) 0.026(2) 0.0019(19) 0.0099(19) 0.0112(19)
C6 0.019(2) 0.036(2) 0.028(2) 0.0021(19) 0.0126(19) 0.0064(18)
C7 0.022(2) 0.040(3) 0.025(2) 0.0047(19) 0.010(2) -0.0018(19)
C8 0.022(2) 0.028(2) 0.034(3) 0.0056(19) 0.009(2) -0.0031(18)
C9 0.025(2) 0.023(2) 0.028(2) 0.0035(18) 0.010(2) 0.0000(18)
C10 0.021(2) 0.024(2) 0.018(2) 0.0053(16) 0.0095(18) 0.0027(17)
C11 0.019(2) 0.025(2) 0.0126(19) 0.0037(15) 0.0088(16) 0.0037(16)
C12 0.016(2) 0.033(2) 0.019(2) 0.0050(18) 0.0099(17) 0.0057(18)
C13 0.019(2) 0.018(2) 0.025(2) -0.0020(16) 0.0102(17) 0.0004(15)
C14 0.018(2) 0.018(2) 0.024(2) -0.0004(17) 0.0113(17) -0.0012(16)
C15 0.031(2) 0.019(2) 0.027(2) 0.0003(17) 0.013(2) -0.0009(18)
C16 0.036(3) 0.019(2) 0.041(3) -0.0059(19) 0.016(2) 0.0042(19)
C17 0.043(3) 0.027(3) 0.028(3) -0.0112(19) 0.015(2) 0.002(2)
C18 0.027(2) 0.024(2) 0.025(2) -0.0043(17) 0.0110(19) 0.0040(18)
C19 0.018(2) 0.0140(18) 0.024(2) 0.0064(15) 0.0093(17) 0.0035(15)
C20 0.023(2) 0.024(2) 0.027(2) 0.0030(17) 0.013(2) 0.0015(17)
C21 0.035(3) 0.022(2) 0.044(3) 0.001(2) 0.019(2) 0.0017(19)
C22 0.042(3) 0.020(2) 0.055(3) 0.014(2) 0.023(3) 0.006(2)
C23 0.039(3) 0.031(3) 0.038(3) 0.014(2) 0.020(2) 0.004(2)
C24 0.029(2) 0.027(2) 0.028(2) 0.0092(18) 0.014(2) 0.0040(18)
C25 0.028(2) 0.023(2) 0.019(2) -0.0009(16) 0.0143(19) -0.0022(17)
C26 0.050(3) 0.030(3) 0.027(3) 0.0008(19) 0.019(2) -0.008(2)
C27 0.029(2) 0.029(2) 0.023(2) -0.0014(18) 0.011(2) -0.0062(19)
C28 0.038(3) 0.036(3) 0.029(3) 0.001(2) 0.022(2) 0.004(2)
C29 0.033(3) 0.022(2) 0.027(2) -0.0010(18) 0.016(2) 0.0030(18)
C30 0.052(3) 0.048(3) 0.022(2) -0.001(2) 0.010(2) 0.019(3)
C31 0.043(3) 0.035(3) 0.035(3) -0.007(2) 0.016(2) 0.001(2)
C32 0.064(4) 0.042(3) 0.032(3) -0.010(2) 0.030(3) -0.018(3)
Pd2 0.01632(15) 0.01794(13) 0.01501(15) -0.00029(11) 0.00800(11) 0.00012(11)
Cl3 0.0278(5) 0.0247(5) 0.0225(5) 0.0059(4) 0.0135(4) 0.0018(4)
Cl4 0.0241(5) 0.0277(5) 0.0222(5) -0.0078(4) 0.0124(4) -0.0017(4)
N3 0.0137(16) 0.0181(16) 0.0176(17) -0.0018(13) 0.0065(14) -0.0007(13)
N4 0.0144(16) 0.0135(16) 0.0262(19) -0.0028(13) 0.0117(15) 0.0004(12)
C33 0.0127(19) 0.0191(18) 0.019(2) 0.0009(16) 0.0070(16) -0.0007(15)
C34 0.018(2) 0.0205(19) 0.017(2) 0.0006(16) 0.0097(17) 0.0020(16)
C35 0.020(2) 0.023(2) 0.022(2) 0.0022(17) 0.0117(18) -0.0018(16)
C36 0.026(2) 0.023(2) 0.026(2) 0.0065(18) 0.009(2) -0.0024(18)
C37 0.032(3) 0.030(3) 0.026(2) 0.0115(19) 0.009(2) -0.004(2)
C38 0.026(2) 0.045(3) 0.021(2) 0.010(2) 0.008(2) -0.004(2)
C39 0.024(2) 0.046(3) 0.017(2) -0.0007(19) 0.0090(19) 0.001(2)
C40 0.030(3) 0.039(3) 0.023(2) -0.011(2) 0.010(2) -0.003(2)
C41 0.028(2) 0.026(2) 0.017(2) -0.0021(17) 0.0079(19) 0.0015(18)
C42 0.020(2) 0.024(2) 0.020(2) -0.0018(17) 0.0102(18) 0.0015(16)
C43 0.0141(19) 0.029(2) 0.0149(19) 0.0005(16) 0.0075(16) -0.0012(16)
C44 0.018(2) 0.040(3) 0.016(2) -0.0020(18) 0.0090(18) -0.0016(18)
C45 0.024(2) 0.0122(18) 0.020(2) -0.0014(15) 0.0101(18) -0.0021(15)
C46 0.023(2) 0.0166(19) 0.024(2) -0.0022(16) 0.0118(19) -0.0014(16)
C47 0.029(2) 0.018(2) 0.027(2) -0.0024(17) 0.0120(19) 0.0005(17)
C48 0.034(3) 0.016(2) 0.032(2) -0.0016(17) 0.014(2) -0.0048(18)
C49 0.029(2) 0.023(2) 0.033(3) -0.0011(19) 0.014(2) -0.0052(18)
C50 0.021(2) 0.021(2) 0.026(2) -0.0023(17) 0.0085(19) -0.0024(17)
C51 0.028(2) 0.017(2) 0.022(2) -0.0004(16) 0.0135(19) 0.0032(16)
C52 0.031(2) 0.021(2) 0.024(2) -0.0009(17) 0.0139(19) -0.0021(18)
C53 0.040(3) 0.018(2) 0.043(3) -0.005(2) 0.021(3) -0.006(2)
C54 0.051(3) 0.021(2) 0.052(3) 0.000(2) 0.030(3) 0.005(2)
C55 0.041(3) 0.027(2) 0.049(3) 0.006(2) 0.027(2) 0.011(2)
C56 0.031(2) 0.0196(19) 0.036(2) 0.0008(17) 0.020(2) 0.0021(17)
C57 0.023(2) 0.023(2) 0.032(2) -0.0046(18) 0.014(2) -0.0026(17)
C58 0.056(4) 0.035(3) 0.079(4) -0.014(3) 0.051(4) -0.006(3)
C59 0.032(3) 0.039(3) 0.046(3) 0.006(2) 0.011(3) -0.003(2)
C60 0.033(3) 0.025(2) 0.057(3) 0.001(2) 0.025(3) -0.002(2)
C61 0.025(2) 0.023(2) 0.030(2) -0.0013(18) 0.016(2) -0.0052(18)
C62 0.030(3) 0.038(3) 0.039(3) -0.001(2) 0.024(2) -0.005(2)
C63 0.026(2) 0.027(2) 0.033(3) -0.0019(19) 0.016(2) -0.0007(19)
C64 0.032(3) 0.029(3) 0.055(3) -0.002(2) 0.019(3) -0.010(2)
O1 0.0319(19) 0.061(2) 0.0162(16) 0.0113(15) 0.0068(14) 0.0136(16)
S1 0.0277(6) 0.0269(5) 0.0257(6) 0.0009(4) 0.0136(5) 0.0020(4)
C65 0.029(3) 0.045(3) 0.022(2) -0.006(2) 0.005(2) 0.003(2)
C66 0.025(3) 0.091(4) 0.020(2) 0.000(3) 0.013(2) -0.002(3)
O2 0.0157(16) 0.058(2) 0.033(2) -0.0110(17) 0.0054(13) -0.0004(16)
S2 0.0236(6) 0.0288(7) 0.0435(7) 0.0001(5) 0.0122(5) -0.0002(5)
C67 0.025(3) 0.088(5) 0.028(3) 0.007(3) 0.011(2) -0.006(3)
C68 0.023(3) 0.102(5) 0.035(3) -0.010(3) 0.013(2) -0.003(3)

loop_
_atom_type_symbol
_atom_type_description
_atom_type_scat_dispersion_real
_atom_type_scat_dispersion_imag
_atom_type_scat_source
C C 0.0033 0.0016 'International Tables Vol C Tables 4.2.6.8 and 6.1.1.4'
H H 0.0000 0.0000 'International Tables Vol C Tables 4.2.6.8 and 6.1.1.4'
Cl Cl 0.1484 0.1585 'International Tables Vol C Tables 4.2.6.8 and 6.1.1.4'
N N 0.0061 0.0033 'International Tables Vol C Tables 4.2.6.8 and 6.1.1.4'
Pd Pd -0.9988 1.0072 'International Tables Vol C Tables 4.2.6.8 and 6.1.1.4'
S S 0.1246 0.1234 'International Tables Vol C Tables 4.2.6.8 and 6.1.1.4'
O O 0.0106 0.0060 'International Tables Vol C Tables 4.2.6.8 and 6.1.1.4'

loop_
_geom_angle_atom_site_label_1
_geom_angle_atom_site_label_2
_geom_angle_atom_site_label_3
_geom_angle
_geom_angle_site_symmetry_1
_geom_angle_site_symmetry_3
_geom_angle_publ_flag
N2 Pd1 N1 81.32(13) . . ?
N2 Pd1 Cl1 173.44(10) . . ?
N1 Pd1 Cl1 92.92(9) . . ?
N2 Pd1 Cl2 94.42(10) . . ?
N1 Pd1 Cl2 175.42(9) . . ?
Cl1 Pd1 Cl2 91.24(4) . . ?
C1 N1 C13 119.3(3) . . ?
C1 N1 Pd1 110.4(3) . . ?
C13 N1 Pd1 128.9(3) . . ?
C2 N2 C19 117.8(3) . . ?
C2 N2 Pd1 111.0(3) . . ?
C19 N2 Pd1 129.4(3) . . ?
N1 C1 C10 134.9(4) . . ?
N1 C1 C2 117.8(4) . . ?
C10 C1 C2 107.1(3) . . ?
N2 C2 C3 134.8(4) . . ?
N2 C2 C1 117.0(3) . . ?
C3 C2 C1 107.8(3) . . ?
C4 C3 C11 119.2(4) . . ?
C4 C3 C2 135.2(4) . . ?
C11 C3 C2 105.5(3) . . ?
C3 C4 C5 118.3(4) . . ?
C6 C5 C4 122.3(4) . . ?
C5 C6 C12 121.0(4) . . ?
C8 C7 C12 120.8(4) . . ?
C7 C8 C9 122.0(4) . . ?
C10 C9 C8 118.6(4) . . ?
C9 C10 C11 119.1(4) . . ?
C9 C10 C1 135.4(4) . . ?
C11 C10 C1 105.5(4) . . ?
C3 C11 C12 123.4(4) . . ?
C3 C11 C10 114.0(4) . . ?
C12 C11 C10 122.5(4) . . ?
C7 C12 C11 117.0(4) . . ?
C7 C12 C6 127.3(4) . . ?
C11 C12 C6 115.8(4) . . ?
C18 C13 C14 121.5(4) . . ?
C18 C13 N1 114.8(4) . . ?
C14 C13 N1 123.6(4) . . ?
C15 C14 C13 115.5(4) . . ?
C15 C14 C25 120.6(4) . . ?
C13 C14 C25 123.9(4) . . ?
C16 C15 C14 123.0(4) . . ?
C15 C16 C17 120.6(4) . . ?
C16 C17 C18 118.6(4) . . ?
C17 C18 C13 120.7(4) . . ?
C24 C19 C20 122.5(4) . . ?
C24 C19 N2 114.9(4) . . ?
C20 C19 N2 122.6(4) . . ?
C21 C20 C19 115.1(4) . . ?
C21 C20 C29 120.3(4) . . ?
C19 C20 C29 124.6(4) . . ?
C22 C21 C20 123.1(5) . . ?
C23 C22 C21 120.2(4) . . ?
C22 C23 C24 118.5(5) . . ?
C19 C24 C23 120.5(5) . . ?
C27 C25 C26 107.4(4) . . ?
C27 C25 C14 112.0(3) . . ?
C26 C25 C14 111.5(4) . . ?
C27 C25 C28 109.3(4) . . ?
C26 C25 C28 106.6(4) . . ?
C14 C25 C28 109.8(4) . . ?
C31 C29 C30 108.0(4) . . ?
C31 C29 C20 111.9(4) . . ?
C30 C29 C20 110.3(4) . . ?
C31 C29 C32 105.9(4) . . ?
C30 C29 C32 109.9(4) . . ?
C20 C29 C32 110.8(4) . . ?
N3 Pd2 N4 81.31(13) . . ?
N3 Pd2 Cl4 175.21(10) . . ?
N4 Pd2 Cl4 93.92(10) . . ?
N3 Pd2 Cl3 92.57(10) . . ?
N4 Pd2 Cl3 173.60(10) . . ?
Cl4 Pd2 Cl3 92.19(4) . . ?
C33 N3 C45 118.7(3) . . ?
C33 N3 Pd2 111.7(3) . . ?
C45 N3 Pd2 128.8(3) . . ?
C34 N4 C51 118.9(4) . . ?
C34 N4 Pd2 110.8(3) . . ?
C51 N4 Pd2 128.8(3) . . ?
N3 C33 C42 135.2(4) . . ?
N3 C33 C34 117.3(4) . . ?
C42 C33 C34 107.3(3) . . ?
N4 C34 C35 134.6(4) . . ?
N4 C34 C33 117.3(4) . . ?
C35 C34 C33 107.9(3) . . ?
C36 C35 C43 119.4(4) . . ?
C36 C35 C34 135.1(4) . . ?
C43 C35 C34 105.5(4) . . ?
C35 C36 C37 117.6(4) . . ?
C38 C37 C36 123.0(4) . . ?
C37 C38 C44 120.7(4) . . ?
C40 C39 C44 121.3(4) . . ?
C39 C40 C41 122.7(4) . . ?
C42 C41 C40 116.9(4) . . ?
C41 C42 C43 120.3(4) . . ?
C41 C42 C33 134.5(4) . . ?
C43 C42 C33 105.2(4) . . ?
C44 C43 C35 122.6(4) . . ?
C44 C43 C42 123.3(4) . . ?
C35 C43 C42 114.1(4) . . ?
C43 C44 C38 116.7(4) . . ?
C43 C44 C39 115.5(4) . . ?
C38 C44 C39 127.8(4) . . ?
C46 C45 C50 122.4(4) . . ?
C46 C45 N3 123.0(4) . . ?
C50 C45 N3 114.6(4) . . ?
C45 C46 C47 114.7(4) . . ?
C45 C46 C57 127.4(4) . . ?
C47 C46 C57 117.8(4) . . ?
C48 C47 C46 123.5(4) . . ?
C47 C48 C49 120.0(4) . . ?
C50 C49 C48 118.9(4) . . ?
C49 C50 C45 120.4(4) . . ?
C56 C51 C52 123.4(4) . . ?
C56 C51 N4 113.1(4) . . ?
C52 C51 N4 123.4(4) . . ?
C51 C52 C53 114.7(4) . . ?
C51 C52 C61 125.0(4) . . ?
C53 C52 C61 120.3(4) . . ?
C54 C53 C52 122.6(4) . . ?
C55 C54 C53 120.7(4) . . ?
C56 C55 C54 118.5(5) . . ?
C55 C56 C51 120.1(4) . . ?
C58 C57 C60 108.2(4) . . ?
C58 C57 C46 110.1(4) . . ?
C60 C57 C46 117.4(4) . . ?
C58 C57 C59 108.4(4) . . ?
C60 C57 C59 105.9(4) . . ?
C46 C57 C59 106.5(4) . . ?
C63 C61 C64 107.2(4) . . ?
C63 C61 C62 108.8(4) . . ?
C64 C61 C62 107.1(4) . . ?
C63 C61 C52 110.4(4) . . ?
C64 C61 C52 112.0(4) . . ?
C62 C61 C52 111.0(4) . . ?
O1 S1 C65 106.4(2) . . ?
O1 S1 C66 106.4(2) . . ?
C65 S1 C66 96.6(3) . . ?
O2 S2 C68 105.9(2) . . ?
O2 S2 C67 107.3(2) . . ?
C68 S2 C67 97.2(3) . . ?

loop_
_geom_bond_atom_site_label_1
_geom_bond_atom_site_label_2
_geom_bond_distance
_geom_bond_site_symmetry_2
_geom_bond_publ_flag
Pd1 N2 2.054(3) . ?
Pd1 N1 2.062(3) . ?
Pd1 Cl1 2.2769(11) . ?
Pd1 Cl2 2.2830(11) . ?
N1 C1 1.291(5) . ?
N1 C13 1.428(5) . ?
N2 C2 1.296(5) . ?
N2 C19 1.440(5) . ?
C1 C10 1.471(6) . ?
C1 C2 1.491(6) . ?
C2 C3 1.467(5) . ?
C3 C4 1.382(6) . ?
C3 C11 1.409(6) . ?
C4 C5 1.422(6) . ?
C5 C6 1.373(7) . ?
C6 C12 1.419(6) . ?
C7 C8 1.386(7) . ?
C7 C12 1.399(6) . ?
C8 C9 1.419(6) . ?
C9 C10 1.383(6) . ?
C10 C11 1.420(6) . ?
C11 C12 1.417(6) . ?
C13 C18 1.395(6) . ?
C13 C14 1.406(6) . ?
C14 C15 1.405(6) . ?
C14 C25 1.540(6) . ?
C15 C16 1.372(6) . ?
C16 C17 1.374(7) . ?
C17 C18 1.392(6) . ?
C19 C24 1.378(6) . ?
C19 C20 1.402(6) . ?
C20 C21 1.392(6) . ?
C20 C29 1.537(6) . ?
C21 C22 1.384(7) . ?
C22 C23 1.373(7) . ?
C23 C24 1.389(6) . ?
C25 C27 1.529(6) . ?
C25 C26 1.530(6) . ?
C25 C28 1.549(6) . ?
C29 C31 1.523(6) . ?
C29 C30 1.526(7) . ?
C29 C32 1.554(7) . ?
Pd2 N3 2.030(3) . ?
Pd2 N4 2.059(3) . ?
Pd2 Cl4 2.2706(11) . ?
Pd2 Cl3 2.2788(11) . ?
N3 C33 1.284(5) . ?
N3 C45 1.435(5) . ?
N4 C34 1.280(5) . ?
N4 C51 1.448(5) . ?
C33 C42 1.460(6) . ?
C33 C34 1.488(5) . ?
C34 C35 1.448(6) . ?
C35 C36 1.385(6) . ?
C35 C43 1.408(6) . ?
C36 C37 1.413(6) . ?
C37 C38 1.351(7) . ?
C38 C44 1.411(7) . ?
C39 C40 1.365(7) . ?
C39 C44 1.428(7) . ?
C40 C41 1.420(6) . ?
C41 C42 1.386(6) . ?
C42 C43 1.411(6) . ?
C43 C44 1.396(6) . ?
C45 C46 1.397(6) . ?
C45 C50 1.404(6) . ?
C46 C47 1.412(6) . ?
C46 C57 1.547(6) . ?
C47 C48 1.381(6) . ?
C48 C49 1.383(7) . ?
C49 C50 1.382(6) . ?
C51 C56 1.393(6) . ?
C51 C52 1.397(6) . ?
C52 C53 1.408(6) . ?
C52 C61 1.551(6) . ?
C53 C54 1.390(7) . ?
C54 C55 1.384(7) . ?
C55 C56 1.384(6) . ?
C57 C58 1.512(7) . ?
C57 C60 1.517(6) . ?
C57 C59 1.558(7) . ?
C61 C63 1.527(6) . ?
C61 C64 1.537(6) . ?
C61 C62 1.537(6) . ?
O1 S1 1.504(3) . ?
S1 C65 1.772(5) . ?
S1 C66 1.777(5) . ?
O2 S2 1.503(3) . ?
S2 C68 1.753(6) . ?
S2 C67 1.755(5) . ?

loop_
_geom_torsion_atom_site_label_1
_geom_torsion_atom_site_label_2
_geom_torsion_atom_site_label_3
_geom_torsion_atom_site_label_4
_geom_torsion
_geom_torsion_site_symmetry_1
_geom_torsion_site_symmetry_2
_geom_torsion_site_symmetry_3
_geom_torsion_site_symmetry_4
_geom_torsion_publ_flag
C13 N1 C1 C10 7.1(7) . . . . ?
Pd1 N1 C1 C10 174.9(4) . . . . ?
C13 N1 C1 C2 -179.9(3) . . . . ?
Pd1 N1 C1 C2 -12.1(4) . . . . ?
C19 N2 C2 C3 -10.4(7) . . . . ?
Pd1 N2 C2 C3 -176.4(4) . . . . ?
C19 N2 C2 C1 176.6(3) . . . . ?
Pd1 N2 C2 C1 10.6(4) . . . . ?
N1 C1 C2 N2 1.1(5) . . . . ?
C10 C1 C2 N2 175.9(4) . . . . ?
N1 C1 C2 C3 -173.7(3) . . . . ?
C10 C1 C2 C3 1.1(4) . . . . ?
N2 C2 C3 C4 4.1(8) . . . . ?
C1 C2 C3 C4 177.5(5) . . . . ?
N2 C2 C3 C11 -174.0(4) . . . . ?
C1 C2 C3 C11 -0.6(4) . . . . ?
C11 C3 C4 C5 0.5(6) . . . . ?
C2 C3 C4 C5 -177.4(4) . . . . ?
C3 C4 C5 C6 0.1(7) . . . . ?
C4 C5 C6 C12 -0.1(7) . . . . ?
C12 C7 C8 C9 -0.2(7) . . . . ?
C7 C8 C9 C10 0.4(7) . . . . ?
C8 C9 C10 C11 -1.3(6) . . . . ?
C8 C9 C10 C1 177.0(4) . . . . ?
N1 C1 C10 C9 -6.2(9) . . . . ?
C2 C1 C10 C9 -179.7(5) . . . . ?
N1 C1 C10 C11 172.3(4) . . . . ?
C2 C1 C10 C11 -1.3(4) . . . . ?
C4 C3 C11 C12 -1.1(6) . . . . ?
C2 C3 C11 C12 177.3(4) . . . . ?
C4 C3 C11 C10 -178.7(4) . . . . ?
C2 C3 C11 C10 -0.3(5) . . . . ?
C9 C10 C11 C3 179.7(4) . . . . ?
C1 C10 C11 C3 1.0(5) . . . . ?
C9 C10 C11 C12 2.1(6) . . . . ?
C1 C10 C11 C12 -176.6(4) . . . . ?
C8 C7 C12 C11 0.9(7) . . . . ?
C8 C7 C12 C6 -179.5(5) . . . . ?
C3 C11 C12 C7 -179.3(4) . . . . ?
C10 C11 C12 C7 -1.9(6) . . . . ?
C3 C11 C12 C6 1.1(6) . . . . ?
C10 C11 C12 C6 178.5(4) . . . . ?
C5 C6 C12 C7 179.9(5) . . . . ?
C5 C6 C12 C11 -0.5(6) . . . . ?
C1 N1 C13 C18 76.2(5) . . . . ?
Pd1 N1 C13 C18 -89.1(4) . . . . ?
C1 N1 C13 C14 -102.9(5) . . . . ?
Pd1 N1 C13 C14 91.9(5) . . . . ?
C18 C13 C14 C15 0.8(6) . . . . ?
N1 C13 C14 C15 179.7(4) . . . . ?
C18 C13 C14 C25 -177.0(4) . . . . ?
N1 C13 C14 C25 2.0(6) . . . . ?
C13 C14 C15 C16 -1.0(7) . . . . ?
C25 C14 C15 C16 176.8(4) . . . . ?
C14 C15 C16 C17 -0.2(8) . . . . ?
C15 C16 C17 C18 1.5(8) . . . . ?
C16 C17 C18 C13 -1.7(7) . . . . ?
C14 C13 C18 C17 0.6(7) . . . . ?
N1 C13 C18 C17 -178.5(4) . . . . ?
C2 N2 C19 C24 -77.2(5) . . . . ?
Pd1 N2 C19 C24 85.9(4) . . . . ?
C2 N2 C19 C20 100.5(5) . . . . ?
Pd1 N2 C19 C20 -96.4(5) . . . . ?
C24 C19 C20 C21 1.1(6) . . . . ?
N2 C19 C20 C21 -176.4(4) . . . . ?
C24 C19 C20 C29 -179.7(4) . . . . ?
N2 C19 C20 C29 2.7(7) . . . . ?
C19 C20 C21 C22 1.1(7) . . . . ?
C29 C20 C21 C22 -178.1(4) . . . . ?
C20 C21 C22 C23 -1.8(8) . . . . ?
C21 C22 C23 C24 0.3(8) . . . . ?
C20 C19 C24 C23 -2.6(7) . . . . ?
N2 C19 C24 C23 175.1(4) . . . . ?
C22 C23 C24 C19 1.9(7) . . . . ?
C15 C14 C25 C27 122.7(4) . . . . ?
C13 C14 C25 C27 -59.6(5) . . . . ?
C15 C14 C25 C26 2.3(6) . . . . ?
C13 C14 C25 C26 179.9(4) . . . . ?
C15 C14 C25 C28 -115.7(4) . . . . ?
C13 C14 C25 C28 62.0(5) . . . . ?
C21 C20 C29 C31 4.1(6) . . . . ?
C19 C20 C29 C31 -175.0(4) . . . . ?
C21 C20 C29 C30 -116.1(5) . . . . ?
C19 C20 C29 C30 64.8(6) . . . . ?
C21 C20 C29 C32 122.0(5) . . . . ?
C19 C20 C29 C32 -57.1(6) . . . . ?
C45 N3 C33 C42 8.0(7) . . . . ?
Pd2 N3 C33 C42 179.3(4) . . . . ?
C45 N3 C33 C34 -178.8(3) . . . . ?
Pd2 N3 C33 C34 -7.6(4) . . . . ?
C51 N4 C34 C35 -9.3(7) . . . . ?
Pd2 N4 C34 C35 -176.7(4) . . . . ?
C51 N4 C34 C33 177.5(3) . . . . ?
Pd2 N4 C34 C33 10.1(4) . . . . ?
N3 C33 C34 N4 -1.9(6) . . . . ?
C42 C33 C34 N4 173.0(3) . . . . ?
N3 C33 C34 C35 -176.8(3) . . . . ?
C42 C33 C34 C35 -1.9(5) . . . . ?
N4 C34 C35 C36 6.4(9) . . . . ?
C33 C34 C35 C36 -180.0(5) . . . . ?
N4 C34 C35 C43 -171.0(5) . . . . ?
C33 C34 C35 C43 2.7(4) . . . . ?
C43 C35 C36 C37 0.9(6) . . . . ?
C34 C35 C36 C37 -176.2(5) . . . . ?
C35 C36 C37 C38 -0.2(7) . . . . ?
C36 C37 C38 C44 -0.8(7) . . . . ?
C44 C39 C40 C41 -0.2(7) . . . . ?
C39 C40 C41 C42 0.5(7) . . . . ?
C40 C41 C42 C43 -0.4(6) . . . . ?
C40 C41 C42 C33 177.5(5) . . . . ?
N3 C33 C42 C41 -4.2(9) . . . . ?
C34 C33 C42 C41 -177.8(5) . . . . ?
N3 C33 C42 C43 173.9(4) . . . . ?
C34 C33 C42 C43 0.3(4) . . . . ?
C36 C35 C43 C44 -0.6(6) . . . . ?
C34 C35 C43 C44 177.2(4) . . . . ?
C36 C35 C43 C42 179.5(4) . . . . ?
C34 C35 C43 C42 -2.6(5) . . . . ?
C41 C42 C43 C44 0.1(6) . . . . ?
C33 C42 C43 C44 -178.4(4) . . . . ?
C41 C42 C43 C35 179.9(4) . . . . ?
C33 C42 C43 C35 1.5(5) . . . . ?
C35 C43 C44 C38 -0.4(6) . . . . ?
C42 C43 C44 C38 179.5(4) . . . . ?
C35 C43 C44 C39 -179.6(4) . . . . ?
C42 C43 C44 C39 0.2(6) . . . . ?
C37 C38 C44 C43 1.1(7) . . . . ?
C37 C38 C44 C39 -179.8(5) . . . . ?
C40 C39 C44 C43 -0.2(6) . . . . ?
C40 C39 C44 C38 -179.3(5) . . . . ?
C33 N3 C45 C46 -99.7(5) . . . . ?
Pd2 N3 C45 C46 90.8(5) . . . . ?
C33 N3 C45 C50 79.0(5) . . . . ?
Pd2 N3 C45 C50 -90.5(4) . . . . ?
C50 C45 C46 C47 -0.6(6) . . . . ?
N3 C45 C46 C47 177.9(4) . . . . ?
C50 C45 C46 C57 -179.9(4) . . . . ?
N3 C45 C46 C57 -1.3(7) . . . . ?
C45 C46 C47 C48 -0.4(7) . . . . ?
C57 C46 C47 C48 179.0(4) . . . . ?
C46 C47 C48 C49 0.7(7) . . . . ?
C47 C48 C49 C50 0.0(7) . . . . ?
C48 C49 C50 C45 -0.9(7) . . . . ?
C46 C45 C50 C49 1.3(7) . . . . ?
N3 C45 C50 C49 -177.4(4) . . . . ?
C34 N4 C51 C56 -80.3(5) . . . . ?
Pd2 N4 C51 C56 84.5(4) . . . . ?
C34 N4 C51 C52 96.8(5) . . . . ?
Pd2 N4 C51 C52 -98.4(5) . . . . ?
C56 C51 C52 C53 1.0(7) . . . . ?
N4 C51 C52 C53 -175.8(4) . . . . ?
C56 C51 C52 C61 -179.9(4) . . . . ?
N4 C51 C52 C61 3.3(7) . . . . ?
C51 C52 C53 C54 -0.7(7) . . . . ?
C61 C52 C53 C54 -179.9(5) . . . . ?
C52 C53 C54 C55 0.3(8) . . . . ?
C53 C54 C55 C56 -0.1(8) . . . . ?
C54 C55 C56 C51 0.4(8) . . . . ?
C52 C51 C56 C55 -0.9(7) . . . . ?
N4 C51 C56 C55 176.2(4) . . . . ?
C45 C46 C57 C58 128.0(5) . . . . ?
C47 C46 C57 C58 -51.3(6) . . . . ?
C45 C46 C57 C60 3.6(7) . . . . ?
C47 C46 C57 C60 -175.6(4) . . . . ?
C45 C46 C57 C59 -114.7(5) . . . . ?
C47 C46 C57 C59 66.0(5) . . . . ?
C51 C52 C61 C63 59.6(6) . . . . ?
C53 C52 C61 C63 -121.3(5) . . . . ?
C51 C52 C61 C64 179.1(4) . . . . ?
C53 C52 C61 C64 -1.9(6) . . . . ?
C51 C52 C61 C62 -61.2(6) . . . . ?
C53 C52 C61 C62 117.9(5) . . . . ?

loop_
_publcif_info_tables.block_id
_publcif_info_tables.reference_item
{8deeaae5-d771-44d7-aacd-552175af7f63} '_publcif_info_datablock.publ_exptl'

loop_
_publcif_info_cif.paper_type
EE

loop_
_publcif_info_datablock.id
_publcif_info_datablock.publ_exptl
_publcif_info_datablock.publ_geom
_publcif_info_datablock.structure
{8deeaae5-d771-44d7-aacd-552175af7f63} y y y

loop_
_publcif_info_exptl_table_extra_item
sin_theta_over_lambda_max

loop_
_publcif_info_exptl_table_header_item
?
